data_1575320
loop_
_publ_author_name
'Wang, Yue'
'Cheng, Puxin'
'Han, Wenqing'
'Guan, Junjie'
'Li, Quanwen'
'Wang, Zhihua'
'Wang, Peihan'
'Zheng, Yongshen'
'Xu, Jialiang'

_publ_section_title
;
 Regulation of metal valence states for enhancing second harmonic
 generation performance of chiral tin halides.
;
_journal_issue 21
_journal_name_full 'Materials horizons'
_journal_page_first 9106
_journal_page_last 9113
_journal_paper_doi 10.1039/d5mh01023c
_journal_volume 12
_journal_year 2025
_chemical_absolute_configuration ad
_chemical_formula_moiety 'Br3 Sn, Br, 2(C6 H14 N)'
_chemical_formula_sum 'C12 H28 Br4 N2 Sn'
_chemical_formula_weight 638.69
_chemical_name_systematic A2SnBr4
_space_group_crystal_system orthorhombic
_space_group_IT_number 19
_space_group_name_Hall 'P 2ac 2ab'
_space_group_name_H-M_alt 'P 21 21 21'
_atom_sites_solution_hydrogens geom
_atom_sites_solution_primary dual
_audit_creation_date 2025-07-15
_audit_creation_method
;
Olex2 1.5-beta
(compiled 2024.02.16 svn.r378c4104 for OlexSys, GUI svn.r6928)
;
_audit_update_record
;
2025-07-25 deposited with the CCDC.	2025-08-01 downloaded from the CCDC.
;
_cell_angle_alpha 90
_cell_angle_beta 90
_cell_angle_gamma 90
_cell_formula_units_Z 4
_cell_length_a 6.34120(10)
_cell_length_b 12.04860(10)
_cell_length_c 25.9872(2)
_cell_measurement_reflns_used 9915
_cell_measurement_temperature 100.01(10)
_cell_measurement_theta_max 76.5980
_cell_measurement_theta_min 4.0330
_cell_volume 1985.49(4)
_computing_cell_refinement 'CrysAlisPro 1.171.42.101a (Rigaku OD, 2023)'
_computing_data_collection 'CrysAlisPro 1.171.42.101a (Rigaku OD, 2023)'
_computing_data_reduction 'CrysAlisPro 1.171.42.101a (Rigaku OD, 2023)'
_computing_molecular_graphics 'Olex2 1.5-beta (Dolomanov et al., 2009)'
_computing_publication_material 'Olex2 1.5-beta (Dolomanov et al., 2009)'
_computing_structure_refinement 'SHELXL 2018/3 (Sheldrick, 2015)'
_computing_structure_solution 'SHELXT 2018/2 (Sheldrick, 2018)'
_diffrn_ambient_environment N~2~
_diffrn_ambient_temperature 100.01(10)
_diffrn_detector 'Hybrid Pixel Array Detector'
_diffrn_detector_area_resol_mean 10.0000
_diffrn_detector_type HyPix
_diffrn_measured_fraction_theta_full 1.000
_diffrn_measured_fraction_theta_max 0.977
_diffrn_measurement_details
;
List of Runs (angles in degrees, time in seconds):

  # Type    Start    End  Width  t~exp~   \w     \q     \k     \f   Frames
#--------------------------------------------------------------------------
  1  \w     -5.00  27.00   0.50    0.05    --   47.80 -40.00 -72.00   64
  2  \w     44.00  70.00   0.50    0.05    --  106.64 -61.00 -90.00   52
  3  \w    117.00 178.00   0.50    0.05    --  106.64  15.00 150.00  122
  4  \w     41.00 104.00   0.50    0.05    --  106.64 -77.00 150.00  126
  5  \w     57.00  82.00   0.50    0.05    --  106.64-125.00  90.00   50
  6  \w     46.00  79.00   0.50    0.05    --  106.64 -95.00 120.00   66
  7  \w     36.00  93.00   0.50    0.05    --  106.64 -94.00  82.00  114
  8  \w    -21.00  76.00   0.50    0.05    --   47.80 -94.00  82.00  194
  9  \w    -21.00  12.00   0.50    0.05    --  -47.80  19.00-150.00   66
 10  \w    -68.00 -35.00   0.50    0.05    -- -104.50  61.00 -60.00   66
 11  \w    -68.00 -39.00   0.50    0.05    -- -104.50  61.00-150.00   58
 12  \w     -4.00  21.00   0.50    0.05    --  -47.80  19.00 -60.00   50
 13  \w    -65.00 -34.00   0.50    0.05    -- -104.50  61.00 120.00   62
 14  \w    -65.00 -36.00   0.50    0.05    -- -104.50 125.00   0.00   58
 15  \w   -110.00 -81.00   0.50    0.05    -- -104.50 125.00   0.00   58
 16  \w   -104.00 -78.00   0.50    0.05    -- -104.50  97.00 -70.00   52
 17  \w    -60.00 -34.00   0.50    0.05    -- -104.50  97.00 -70.00   52
 18  \w   -174.00 -96.00   0.50    0.05    -- -104.50 -40.00 -72.00  156
 19  \w   -164.00 -96.00   0.50    0.05    -- -104.50 -45.00 120.00  136
;
_diffrn_measurement_device 'four-circle diffractometer'
_diffrn_measurement_device_type 'XtaLAB Synergy R, HyPix'
_diffrn_measurement_method '\w scans'
_diffrn_orient_matrix_type 'CrysAlisPro convention (1999,Acta A55,543-557)'
_diffrn_orient_matrix_UB_11 0.1666087000
_diffrn_orient_matrix_UB_12 -0.0641316000
_diffrn_orient_matrix_UB_13 -0.0312908000
_diffrn_orient_matrix_UB_21 -0.1520272000
_diffrn_orient_matrix_UB_22 -0.0048076000
_diffrn_orient_matrix_UB_23 -0.0462164000
_diffrn_orient_matrix_UB_31 0.0900123000
_diffrn_orient_matrix_UB_32 0.1105086000
_diffrn_orient_matrix_UB_33 -0.0200580000
_diffrn_radiation_monochromator mirror
_diffrn_radiation_probe x-ray
_diffrn_radiation_type 'Cu K\a'
_diffrn_radiation_wavelength 1.54184
_diffrn_reflns_av_R_equivalents 0.0210
_diffrn_reflns_av_unetI/netI 0.0195
_diffrn_reflns_Laue_measured_fraction_full 1.000
_diffrn_reflns_Laue_measured_fraction_max 0.977
_diffrn_reflns_limit_h_max 7
_diffrn_reflns_limit_h_min -7
_diffrn_reflns_limit_k_max 15
_diffrn_reflns_limit_k_min -12
_diffrn_reflns_limit_l_max 26
_diffrn_reflns_limit_l_min -32
_diffrn_reflns_number 10852
_diffrn_reflns_point_group_measured_fraction_full 0.999
_diffrn_reflns_point_group_measured_fraction_max 0.958
_diffrn_reflns_theta_full 67.684
_diffrn_reflns_theta_max 76.827
_diffrn_reflns_theta_min 4.044
_diffrn_source 'Rotating-anode X-ray tube'
_diffrn_source_type 'PhotonJet R (Cu) X-ray Source'
_exptl_absorpt_coefficient_mu 19.591
_exptl_absorpt_correction_T_max 1.00000
_exptl_absorpt_correction_T_min 0.43922
_exptl_absorpt_correction_type multi-scan
_exptl_absorpt_process_details
;
CrysAlisPro 1.171.42.101a (Rigaku Oxford Diffraction, 2023)
Empirical absorption correction using spherical harmonics,
implemented in SCALE3 ABSPACK scaling algorithm.
;
_exptl_crystal_colour 'clear reddish red'
_exptl_crystal_colour_lustre clear
_exptl_crystal_colour_modifier reddish
_exptl_crystal_colour_primary red
_exptl_crystal_density_diffrn 2.137
_exptl_crystal_description plate
_exptl_crystal_F_000 1216
_exptl_crystal_size_max 0.05
_exptl_crystal_size_mid 0.05
_exptl_crystal_size_min 0.001
_refine_diff_density_max 0.831
_refine_diff_density_min -0.640
_refine_diff_density_rms 0.111
_refine_ls_abs_structure_details
;
 Flack x determined using 1608 quotients [(I+)-(I-)]/[(I+)+(I-)]
 (Parsons, Flack and Wagner, Acta Cryst. B69 (2013) 249-259).
;
_refine_ls_abs_structure_Flack 0.004(2)
_refine_ls_extinction_coef 0.00057(3)
_refine_ls_extinction_expression Fc^*^=kFc[1+0.001xFc^2^\l^3^/sin(2\q)]^-1/4^
_refine_ls_extinction_method 'SHELXL-2018/3 (Sheldrick 2018)'
_refine_ls_goodness_of_fit_ref 1.107
_refine_ls_hydrogen_treatment constr
_refine_ls_matrix_type full
_refine_ls_number_parameters 175
_refine_ls_number_reflns 3997
_refine_ls_number_restraints 0
_refine_ls_restrained_S_all 1.107
_refine_ls_R_factor_all 0.0166
_refine_ls_R_factor_gt 0.0165
_refine_ls_shift/su_max 0.001
_refine_ls_shift/su_mean 0.000
_refine_ls_structure_factor_coef Fsqd
_refine_ls_weighting_details 'w=1/[\s^2^(Fo^2^)+(0.0265P)^2^+0.9800P] where P=(Fo^2^+2Fc^2^)/3'
_refine_ls_weighting_scheme calc
_refine_ls_wR_factor_gt 0.0444
_refine_ls_wR_factor_ref 0.0444
_reflns_Friedel_coverage 0.691
_reflns_Friedel_fraction_full 0.999
_reflns_Friedel_fraction_max 0.932
_reflns_number_gt 3987
_reflns_number_total 3997
_reflns_threshold_expression 'I > 2\s(I)'
_cod_data_source_file d5mh01023c2.cif
_cod_data_source_block S-2Sn
_cod_depositor_comments 'Adding full bibliography for 1575317--1575322.cif.'
_cod_database_code 1575320
_shelx_shelxl_version_number 2018/3
_shelx_space_group_comment
;
The symmetry employed for this shelxl refinement is uniquely defined
by the following loop, which should always be used as a source of
symmetry information in preference to the above space-group names.
They are only intended as comments.
;
_shelx_estimated_absorpt_t_max 0.981
_shelx_estimated_absorpt_t_min 0.441
_reflns_odcompleteness_completeness 99.90
_reflns_odcompleteness_iscentric 1
_reflns_odcompleteness_theta 66.97
_olex2_refinement_description
;
1. Fixed Uiso
 At 1.2 times of:
  All C(H) groups, All C(H,H) groups, All N(H,H) groups
 At 1.5 times of:
  All C(H,H,H) groups
2.a Ternary CH refined with riding coordinates:
 C00B(H00S), C00G(H00I)
2.b Secondary CH2 refined with riding coordinates:
 N006(H00A,H00B), N007(H00O,H00P), C008(H00C,H00D), C009(H00Q,H00R), C00A(H00E,
 H00F), C00C(H00T,H00U), C00D(H00G,H00H), C00E(H00V,H00W), C00F(H00X,H00Y),
 C00I(H00M,H00N)
2.c Idealised Me refined as rotating group:
 C00H(H00J,H00K,H00L), C00J(H00Z,H,HA)
;
_olex2_submission_special_instructions 'No special instructions were received'
_oxdiff_exptl_absorpt_empirical_details
;
Empirical correction (ABSPACK) includes:
- Absorption correction using spherical harmonics
- Frame scaling
;
_oxdiff_exptl_absorpt_empirical_full_max 1.598
_oxdiff_exptl_absorpt_empirical_full_min 0.752

loop_
_space_group_symop_operation_xyz
'x, y, z'
'-x+1/2, -y, z+1/2'
'-x, y+1/2, -z+1/2'
'x+1/2, -y+1/2, -z'

loop_
_atom_site_label
_atom_site_type_symbol
_atom_site_fract_x
_atom_site_fract_y
_atom_site_fract_z
_atom_site_U_iso_or_equiv
_atom_site_adp_type
_atom_site_occupancy
_atom_site_site_symmetry_order
_atom_site_calc_flag
_atom_site_refinement_flags_posn
_atom_site_refinement_flags_adp
_atom_site_refinement_flags_occupancy
_atom_site_disorder_assembly
_atom_site_disorder_group
Sn01 Sn 0.08972(4) 0.67976(2) 0.24030(2) 0.00984(7) Uani 1 1 d . . . . .
Br02 Br 0.10036(6) 0.45449(3) 0.24394(2) 0.01283(9) Uani 1 1 d . . . . .
Br03 Br 0.16664(6) 0.67506(3) 0.36298(2) 0.01355(9) Uani 1 1 d . . . . .
Br04 Br 0.10715(6) 0.67361(3) 0.13488(2) 0.01408(9) Uani 1 1 d . . . . .
Br05 Br 0.51477(6) 0.70339(3) 0.24259(2) 0.01624(10) Uani 1 1 d . . . . .
N006 N 0.5168(6) 0.8811(3) 0.34688(12) 0.0144(7) Uani 1 1 d . . . . .
H00A H 0.430470 0.820740 0.347408 0.017 Uiso 1 1 calc R U . . .
H00B H 0.568803 0.887989 0.314401 0.017 Uiso 1 1 calc R U . . .
N007 N 0.4585(6) 0.4535(3) 0.34205(13) 0.0140(7) Uani 1 1 d . . . . .
H00O H 0.449768 0.430884 0.308696 0.017 Uiso 1 1 calc R U . . .
H00P H 0.378494 0.515755 0.345408 0.017 Uiso 1 1 calc R U . . .
C008 C 0.6955(7) 0.8622(3) 0.38319(15) 0.0125(8) Uani 1 1 d . . . . .
H00C H 0.796052 0.924792 0.380812 0.015 Uiso 1 1 calc R U . . .
H00D H 0.771017 0.793402 0.373442 0.015 Uiso 1 1 calc R U . . .
C009 C 0.6823(7) 0.4815(4) 0.35399(16) 0.0171(8) Uani 1 1 d . . . . .
H00Q H 0.729903 0.543421 0.331802 0.020 Uiso 1 1 calc R U . . .
H00R H 0.773554 0.416479 0.347154 0.020 Uiso 1 1 calc R U . . .
C00A C 0.3902(7) 0.9824(3) 0.35966(16) 0.0163(8) Uani 1 1 d . . . . .
H00E H 0.269913 0.989094 0.335570 0.020 Uiso 1 1 calc R U . . .
H00F H 0.479158 1.049463 0.356109 0.020 Uiso 1 1 calc R U . . .
C00B C 0.3853(6) 0.3979(3) 0.43256(15) 0.0118(7) Uani 1 1 d . . . . .
H00S H 0.297862 0.465938 0.437998 0.014 Uiso 1 1 calc R U . . .
C00C C 0.6995(7) 0.5149(4) 0.41052(16) 0.0192(9) Uani 1 1 d . . . . .
H00T H 0.849238 0.528596 0.419198 0.023 Uiso 1 1 calc R U . . .
H00U H 0.620704 0.584832 0.416176 0.023 Uiso 1 1 calc R U . . .
C00D C 0.3091(7) 0.9732(4) 0.41465(16) 0.0179(8) Uani 1 1 d . . . . .
H00G H 0.232924 1.042103 0.423877 0.021 Uiso 1 1 calc R U . . .
H00H H 0.208350 0.910635 0.417001 0.021 Uiso 1 1 calc R U . . .
C00E C 0.3692(7) 0.3644(3) 0.37601(15) 0.0154(8) Uani 1 1 d . . . . .
H00V H 0.447364 0.294269 0.370374 0.018 Uiso 1 1 calc R U . . .
H00W H 0.219552 0.351420 0.366959 0.018 Uiso 1 1 calc R U . . .
C00F C 0.6121(7) 0.4254(4) 0.44565(15) 0.0151(8) Uani 1 1 d . . . . .
H00X H 0.699285 0.357572 0.442377 0.018 Uiso 1 1 calc R U . . .
H00Y H 0.620239 0.450868 0.481809 0.018 Uiso 1 1 calc R U . . .
C00G C 0.6159(7) 0.8520(3) 0.43825(15) 0.0133(8) Uani 1 1 d . . . . .
H00I H 0.520102 0.786176 0.440122 0.016 Uiso 1 1 calc R U . . .
C00H C 0.7999(7) 0.8323(4) 0.47491(16) 0.0208(9) Uani 1 1 d . . . . .
H00J H 0.877383 0.765837 0.464202 0.031 Uiso 1 1 calc R U . . .
H00K H 0.746021 0.821841 0.509925 0.031 Uiso 1 1 calc R U . . .
H00L H 0.894517 0.896596 0.474175 0.031 Uiso 1 1 calc R U . . .
C00I C 0.4887(7) 0.9547(4) 0.45254(15) 0.0167(8) Uani 1 1 d . . . . .
H00M H 0.430425 0.945644 0.487637 0.020 Uiso 1 1 calc R U . . .
H00N H 0.582329 1.020424 0.452630 0.020 Uiso 1 1 calc R U . . .
C00J C 0.2964(7) 0.3051(4) 0.46605(16) 0.0208(9) Uani 1 1 d . . . . .
H00Z H 0.150044 0.290248 0.456102 0.031 Uiso 1 1 calc R U . . .
H H 0.301248 0.327617 0.502263 0.031 Uiso 1 1 calc R U . . .
HA H 0.380866 0.237728 0.461300 0.031 Uiso 1 1 calc R U . . .

loop_
_atom_site_aniso_label
_atom_site_aniso_U_11
_atom_site_aniso_U_22
_atom_site_aniso_U_33
_atom_site_aniso_U_23
_atom_site_aniso_U_13
_atom_site_aniso_U_12
Sn01 0.00915(11) 0.00920(11) 0.01118(12) -0.00051(9) -0.00078(9) 0.00045(9)
Br02 0.01687(19) 0.01013(17) 0.01148(18) 0.00016(14) -0.00032(16) 0.00004(14)
Br03 0.01140(18) 0.01459(19) 0.01467(18) -0.00007(16) 0.00236(15) -0.00033(15)
Br04 0.01479(18) 0.01536(19) 0.01208(17) 0.00149(16) -0.00368(14) -0.00021(17)
Br05 0.01078(18) 0.0266(2) 0.01137(18) -0.00397(15) 0.00071(15) -0.00496(15)
N006 0.0146(17) 0.0206(17) 0.0079(14) -0.0002(12) 0.0015(13) -0.0017(14)
N007 0.0176(17) 0.0175(16) 0.0070(14) 0.0004(12) -0.0017(13) 0.0003(14)
C008 0.0084(18) 0.0174(19) 0.0116(18) -0.0005(15) 0.0007(15) 0.0026(14)
C009 0.0114(18) 0.024(2) 0.0157(19) 0.0050(16) 0.0036(16) -0.0014(16)
C00A 0.0138(19) 0.019(2) 0.0162(19) 0.0073(16) -0.0038(17) 0.0025(16)
C00B 0.0117(19) 0.0150(18) 0.0087(17) -0.0003(14) 0.0007(15) -0.0012(15)
C00C 0.017(2) 0.024(2) 0.0163(19) 0.0020(17) -0.0004(17) -0.0096(18)
C00D 0.016(2) 0.019(2) 0.019(2) -0.0026(16) 0.0008(17) 0.0075(18)
C00E 0.017(2) 0.019(2) 0.0108(18) -0.0020(15) -0.0016(15) -0.0040(15)
C00F 0.014(2) 0.021(2) 0.0108(17) 0.0010(15) -0.0043(15) -0.0027(17)
C00G 0.0128(18) 0.0156(18) 0.0116(17) 0.0045(14) 0.0015(15) 0.0025(15)
C00H 0.014(2) 0.031(2) 0.0169(19) 0.0056(18) 0.0003(16) 0.006(2)
C00I 0.016(2) 0.023(2) 0.0109(17) -0.0036(15) 0.0011(16) 0.0050(17)
C00J 0.021(2) 0.028(2) 0.0139(18) 0.0037(17) -0.0005(17) -0.0086(19)

loop_
_atom_type_symbol
_atom_type_description
_atom_type_scat_dispersion_real
_atom_type_scat_dispersion_imag
_atom_type_scat_source
C C 0.0181 0.0091 'International Tables Vol C Tables 4.2.6.8 and 6.1.1.4'
H H 0.0000 0.0000 'International Tables Vol C Tables 4.2.6.8 and 6.1.1.4'
Br Br -0.6763 1.2805 'International Tables Vol C Tables 4.2.6.8 and 6.1.1.4'
N N 0.0311 0.0180 'International Tables Vol C Tables 4.2.6.8 and 6.1.1.4'
Sn Sn 0.0259 5.4591 'International Tables Vol C Tables 4.2.6.8 and 6.1.1.4'

loop_
_geom_angle_atom_site_label_1
_geom_angle_atom_site_label_2
_geom_angle_atom_site_label_3
_geom_angle
_geom_angle_site_symmetry_1
_geom_angle_site_symmetry_3
_geom_angle_publ_flag
Br02 Sn01 Br04 90.388(14) . . ?
Br05 Sn01 Br02 94.559(14) . . ?
Br05 Sn01 Br04 89.124(14) . . ?
H00A N006 H00B 107.8 . . ?
C008 N006 H00A 109.0 . . ?
C008 N006 H00B 109.0 . . ?
C008 N006 C00A 113.0(3) . . ?
C00A N006 H00A 109.0 . . ?
C00A N006 H00B 109.0 . . ?
H00O N007 H00P 107.7 . . ?
C009 N007 H00O 108.9 . . ?
C009 N007 H00P 108.9 . . ?
C009 N007 C00E 113.5(3) . . ?
C00E N007 H00O 108.9 . . ?
C00E N007 H00P 108.9 . . ?
N006 C008 H00C 109.5 . . ?
N006 C008 H00D 109.5 . . ?
N006 C008 C00G 110.8(3) . . ?
H00C C008 H00D 108.1 . . ?
C00G C008 H00C 109.5 . . ?
C00G C008 H00D 109.5 . . ?
N007 C009 H00Q 109.9 . . ?
N007 C009 H00R 109.9 . . ?
N007 C009 C00C 109.1(3) . . ?
H00Q C009 H00R 108.3 . . ?
C00C C009 H00Q 109.9 . . ?
C00C C009 H00R 109.9 . . ?
N006 C00A H00E 109.8 . . ?
N006 C00A H00F 109.8 . . ?
N006 C00A C00D 109.3(3) . . ?
H00E C00A H00F 108.3 . . ?
C00D C00A H00E 109.8 . . ?
C00D C00A H00F 109.8 . . ?
C00E C00B H00S 108.4 . . ?
C00F C00B H00S 108.4 . . ?
C00F C00B C00E 109.7(3) . . ?
C00F C00B C00J 112.5(3) . . ?
C00J C00B H00S 108.4 . . ?
C00J C00B C00E 109.3(3) . . ?
C009 C00C H00T 109.3 . . ?
C009 C00C H00U 109.3 . . ?
H00T C00C H00U 108.0 . . ?
C00F C00C C009 111.4(3) . . ?
C00F C00C H00T 109.3 . . ?
C00F C00C H00U 109.3 . . ?
C00A C00D H00G 109.3 . . ?
C00A C00D H00H 109.3 . . ?
H00G C00D H00H 108.0 . . ?
C00I C00D C00A 111.4(4) . . ?
C00I C00D H00G 109.3 . . ?
C00I C00D H00H 109.3 . . ?
N007 C00E C00B 110.6(3) . . ?
N007 C00E H00V 109.5 . . ?
N007 C00E H00W 109.5 . . ?
C00B C00E H00V 109.5 . . ?
C00B C00E H00W 109.5 . . ?
H00V C00E H00W 108.1 . . ?
C00B C00F C00C 111.5(3) . . ?
C00B C00F H00X 109.3 . . ?
C00B C00F H00Y 109.3 . . ?
C00C C00F H00X 109.3 . . ?
C00C C00F H00Y 109.3 . . ?
H00X C00F H00Y 108.0 . . ?
C008 C00G H00I 108.1 . . ?
C008 C00G C00H 110.2(3) . . ?
C008 C00G C00I 109.8(3) . . ?
C00H C00G H00I 108.1 . . ?
C00I C00G H00I 108.1 . . ?
C00I C00G C00H 112.3(4) . . ?
C00G C00H H00J 109.5 . . ?
C00G C00H H00K 109.5 . . ?
C00G C00H H00L 109.5 . . ?
H00J C00H H00K 109.5 . . ?
H00J C00H H00L 109.5 . . ?
H00K C00H H00L 109.5 . . ?
C00D C00I C00G 110.9(3) . . ?
C00D C00I H00M 109.4 . . ?
C00D C00I H00N 109.4 . . ?
C00G C00I H00M 109.4 . . ?
C00G C00I H00N 109.4 . . ?
H00M C00I H00N 108.0 . . ?
C00B C00J H00Z 109.5 . . ?
C00B C00J H 109.5 . . ?
C00B C00J HA 109.5 . . ?
H00Z C00J H 109.5 . . ?
H00Z C00J HA 109.5 . . ?
H C00J HA 109.5 . . ?

loop_
_geom_bond_atom_site_label_1
_geom_bond_atom_site_label_2
_geom_bond_distance
_geom_bond_site_symmetry_2
_geom_bond_publ_flag
Sn01 Br02 2.7167(4) . ?
Sn01 Br04 2.7429(4) . ?
Sn01 Br05 2.7109(5) . ?
N006 H00A 0.9100 . ?
N006 H00B 0.9100 . ?
N006 C008 1.492(5) . ?
N006 C00A 1.498(5) . ?
N007 H00O 0.9100 . ?
N007 H00P 0.9100 . ?
N007 C009 1.492(5) . ?
N007 C00E 1.501(5) . ?
C008 H00C 0.9900 . ?
C008 H00D 0.9900 . ?
C008 C00G 1.522(5) . ?
C009 H00Q 0.9900 . ?
C009 H00R 0.9900 . ?
C009 C00C 1.527(6) . ?
C00A H00E 0.9900 . ?
C00A H00F 0.9900 . ?
C00A C00D 1.523(6) . ?
C00B H00S 1.0000 . ?
C00B C00E 1.528(5) . ?
C00B C00F 1.514(6) . ?
C00B C00J 1.525(6) . ?
C00C H00T 0.9900 . ?
C00C H00U 0.9900 . ?
C00C C00F 1.518(6) . ?
C00D H00G 0.9900 . ?
C00D H00H 0.9900 . ?
C00D C00I 1.522(6) . ?
C00E H00V 0.9900 . ?
C00E H00W 0.9900 . ?
C00F H00X 0.9900 . ?
C00F H00Y 0.9900 . ?
C00G H00I 1.0000 . ?
C00G C00H 1.525(6) . ?
C00G C00I 1.523(6) . ?
C00H H00J 0.9800 . ?
C00H H00K 0.9800 . ?
C00H H00L 0.9800 . ?
C00I H00M 0.9900 . ?
C00I H00N 0.9900 . ?
C00J H00Z 0.9800 . ?
C00J H 0.9800 . ?
C00J HA 0.9800 . ?

loop_
_geom_torsion_atom_site_label_1
_geom_torsion_atom_site_label_2
_geom_torsion_atom_site_label_3
_geom_torsion_atom_site_label_4
_geom_torsion
_geom_torsion_site_symmetry_1
_geom_torsion_site_symmetry_2
_geom_torsion_site_symmetry_3
_geom_torsion_site_symmetry_4
_geom_torsion_publ_flag
N006 C008 C00G C00H 179.8(3) . . . . ?
N006 C008 C00G C00I -55.9(4) . . . . ?
N006 C00A C00D C00I 55.5(5) . . . . ?
N007 C009 C00C C00F 55.1(5) . . . . ?
C008 N006 C00A C00D -56.7(4) . . . . ?
C008 C00G C00I C00D 55.8(5) . . . . ?
C009 N007 C00E C00B 57.3(4) . . . . ?
C009 C00C C00F C00B -56.7(5) . . . . ?
C00A N006 C008 C00G 57.7(4) . . . . ?
C00A C00D C00I C00G -56.5(5) . . . . ?
C00E N007 C009 C00C -56.3(4) . . . . ?
C00E C00B C00F C00C 56.0(4) . . . . ?
C00F C00B C00E N007 -55.4(4) . . . . ?
C00H C00G C00I C00D 178.9(3) . . . . ?
C00J C00B C00E N007 -179.2(3) . . . . ?
C00J C00B C00F C00C 177.9(4) . . . . ?
